data_7217658
loop_
_publ_author_name
'Hori, Akiko'
'Nakajima, Kyosuke'
'Akimoto, Yuuki'
'Naganuma, Kohei'
'Yuge, Hidetaka'

_publ_section_title
;
 Guest-adjusted encapsulation and thermal studies of non-porous
 mononuclear Cu(ii) coordination complexes through electrostatic
 interactions induced by fluorine substitution
;
_journal_issue 37
_journal_name_full CrystEngComm
_journal_page_first 8805
_journal_paper_doi 10.1039/C4CE01243G
_journal_volume 16
_journal_year 2014
_chemical_formula_moiety 'C30 H10 Cu F12 O4, C8 H10'
_chemical_formula_sum 'C38 H20 Cu F12 O4'
_chemical_formula_weight 832.09
_chemical_name_systematic
;
?
;
_space_group_IT_number 14
_symmetry_cell_setting monoclinic
_symmetry_space_group_name_Hall '-P 2ybc'
_symmetry_space_group_name_H-M 'P 1 21/c 1'
_atom_sites_solution_hydrogens geom
_atom_sites_solution_primary direct
_atom_sites_solution_secondary difmap
_audit_creation_method SHELXL-97
_cell_angle_alpha 90.00
_cell_angle_beta 93.9960(10)
_cell_angle_gamma 90.00
_cell_formula_units_Z 4
_cell_length_a 7.4012(5)
_cell_length_b 25.6642(16)
_cell_length_c 17.3466(11)
_cell_measurement_reflns_used 7081
_cell_measurement_temperature 100
_cell_measurement_theta_max 26.30
_cell_measurement_theta_min 2.35
_cell_volume 3286.9(4)
_computing_cell_refinement 'Bruker SAINT'
_computing_data_collection 'Bruker APEX2'
_computing_data_reduction 'Bruker SAINT'
_computing_molecular_graphics 'Bruker SHELXTL'
_computing_publication_material 'Bruker SHELXTL'
_computing_structure_refinement 'SHELXL-97 (Sheldrick, 2008)'
_computing_structure_solution 'SHELXS-97 (Sheldrick, 2008)'
_diffrn_ambient_temperature 100
_diffrn_detector_area_resol_mean 8.333
_diffrn_measured_fraction_theta_full 0.996
_diffrn_measured_fraction_theta_max 0.996
_diffrn_measurement_device_type 'Bruker APEX-II CCD'
_diffrn_measurement_method '\f and \w scans'
_diffrn_radiation_monochromator graphite
_diffrn_radiation_source 'fine-focus sealed tube'
_diffrn_radiation_type MoK\a
_diffrn_radiation_wavelength 0.71073
_diffrn_reflns_av_R_equivalents 0.0492
_diffrn_reflns_av_sigmaI/netI 0.0425
_diffrn_reflns_limit_h_max 9
_diffrn_reflns_limit_h_min -9
_diffrn_reflns_limit_k_max 33
_diffrn_reflns_limit_k_min -33
_diffrn_reflns_limit_l_max 22
_diffrn_reflns_limit_l_min -22
_diffrn_reflns_number 36824
_diffrn_reflns_theta_full 27.48
_diffrn_reflns_theta_max 27.48
_diffrn_reflns_theta_min 2.35
_exptl_absorpt_coefficient_mu 0.776
_exptl_absorpt_correction_T_max 0.9405
_exptl_absorpt_correction_T_min 0.8296
_exptl_absorpt_correction_type empirical
_exptl_absorpt_process_details
;
SADABS Sheldrick 1996
;
_exptl_crystal_colour green
_exptl_crystal_density_diffrn 1.681
_exptl_crystal_density_meas ?
_exptl_crystal_density_method 'not measured'
_exptl_crystal_description prismatic
_exptl_crystal_F_000 1668
_exptl_crystal_size_max 0.25
_exptl_crystal_size_mid 0.10
_exptl_crystal_size_min 0.08
_refine_diff_density_max 0.464
_refine_diff_density_min -0.444
_refine_diff_density_rms 0.078
_refine_ls_extinction_method none
_refine_ls_goodness_of_fit_ref 1.055
_refine_ls_hydrogen_treatment constr
_refine_ls_matrix_type full
_refine_ls_number_parameters 498
_refine_ls_number_reflns 7517
_refine_ls_number_restraints 0
_refine_ls_restrained_S_all 1.055
_refine_ls_R_factor_all 0.0595
_refine_ls_R_factor_gt 0.0368
_refine_ls_shift/su_max 0.001
_refine_ls_shift/su_mean 0.000
_refine_ls_structure_factor_coef Fsqd
_refine_ls_weighting_details 'calc w=1/[\s^2^(Fo^2^)+(0.0531P)^2^+1.0867P] where P=(Fo^2^+2Fc^2^)/3'
_refine_ls_weighting_scheme calc
_refine_ls_wR_factor_gt 0.0902
_refine_ls_wR_factor_ref 0.1057
_reflns_number_gt 5684
_reflns_number_total 7517
_reflns_threshold_expression >2sigma(I)
_cod_data_source_file c4ce01243g2.cif
_cod_data_source_block 111108b2
_cod_depositor_comments
;
The following automatic conversions were performed:

'_symmetry_cell_setting' value 'Monoclinic' changed to 'monoclinic'
according to
/usr/data/users/saulius/crontab/automatic-downloads/rss-feeds/RSC/lib/dictionaries/cif_core.dic
dictionary named 'cif_core.dic' version 2.4.2 from 2011-04-26.

Automatic conversion script
Id: cif_fix_values 2281 2013-09-26 08:29:07Z andrius 

 Adding full bibliography for 7217645--7217660.cif.

The following automatic conversions were performed:

'_exptl_crystal_density_meas' value 'not measured' was changed to '?'
- the value is perceived as not measured.

Automatic conversion script
Id: cif_fix_values 3008 2015-01-20 13:52:24Z robertas 
;
_cod_original_sg_symbol_H-M 'P 21/c'
_cod_database_code 7217658

loop_
_symmetry_equiv_pos_as_xyz
'x, y, z'
'-x, y+1/2, -z+1/2'
'-x, -y, -z'
'x, -y-1/2, z-1/2'

loop_
_atom_site_label
_atom_site_type_symbol
_atom_site_fract_x
_atom_site_fract_y
_atom_site_fract_z
_atom_site_U_iso_or_equiv
_atom_site_adp_type
_atom_site_occupancy
_atom_site_symmetry_multiplicity
_atom_site_calc_flag
_atom_site_refinement_flags
Cu1 Cu 0.87721(4) 0.767843(11) 0.064456(16) 0.01426(9) Uani 1 1 d .
O1 O 0.8070(2) 0.72788(6) 0.15052(9) 0.0165(3) Uani 1 1 d .
O2 O 0.7042(2) 0.82116(6) 0.07949(9) 0.0176(4) Uani 1 1 d .
O3 O 0.9415(2) 0.80670(6) -0.02422(9) 0.0170(3) Uani 1 1 d .
O4 O 1.0501(2) 0.71412(6) 0.05033(9) 0.0178(4) Uani 1 1 d .
C1 C 0.6616(3) 0.64437(9) 0.24108(13) 0.0173(5) Uani 1 1 d .
C2 C 0.6377(3) 0.60746(9) 0.29703(14) 0.0195(5) Uani 1 1 d .
H2 H 0.6525 0.5714 0.2872 0.023 Uiso 1 1 calc R
C3 C 0.5914(3) 0.62530(9) 0.36796(14) 0.0197(5) Uani 1 1 d .
C4 C 0.5709(3) 0.67715(9) 0.38439(13) 0.0176(5) Uani 1 1 d .
H4 H 0.5412 0.6885 0.4341 0.021 Uiso 1 1 calc R
C5 C 0.5954(3) 0.71194(9) 0.32571(14) 0.0160(5) Uani 1 1 d .
C6 C 0.6403(3) 0.69802(9) 0.25192(13) 0.0144(5) Uani 1 1 d .
C7 C 0.6706(3) 0.73695(9) 0.18953(13) 0.0144(5) Uani 1 1 d .
C8 C 0.5505(3) 0.77881(9) 0.17805(13) 0.0160(5) Uani 1 1 d .
H8 H 0.4476 0.7803 0.2078 0.019 Uiso 1 1 calc R
C9 C 0.5756(3) 0.81851(9) 0.12480(13) 0.0146(5) Uani 1 1 d .
C10 C 0.4483(3) 0.86383(9) 0.11927(13) 0.0166(5) Uani 1 1 d .
C11 C 0.5082(3) 0.91478(10) 0.11055(15) 0.0212(5) Uani 1 1 d .
C12 C 0.3954(4) 0.95733(10) 0.10333(15) 0.0259(6) Uani 1 1 d .
H12 H 0.4420 0.9915 0.0972 0.031 Uiso 1 1 calc R
C13 C 0.2127(4) 0.94855(10) 0.10539(15) 0.0256(6) Uani 1 1 d .
C14 C 0.1392(4) 0.89974(10) 0.11383(14) 0.0234(6) Uani 1 1 d .
H14 H 0.0123 0.8944 0.1146 0.028 Uiso 1 1 calc R
C15 C 0.2605(3) 0.85909(9) 0.12117(13) 0.0181(5) Uani 1 1 d .
C16 C 1.0879(3) 0.88462(9) -0.12740(13) 0.0186(5) Uani 1 1 d .
C17 C 1.1085(3) 0.91873(9) -0.18754(14) 0.0201(5) Uani 1 1 d .
H17 H 1.1086 0.9554 -0.1800 0.024 Uiso 1 1 calc R
C18 C 1.1289(3) 0.89726(9) -0.25884(13) 0.0175(5) Uani 1 1 d .
C19 C 1.1320(3) 0.84456(9) -0.27227(14) 0.0173(5) Uani 1 1 d .
H19 H 1.1458 0.8308 -0.3224 0.021 Uiso 1 1 calc R
C20 C 1.1140(3) 0.81271(9) -0.20946(13) 0.0156(5) Uani 1 1 d .
C21 C 1.0908(3) 0.83058(9) -0.13497(13) 0.0141(5) Uani 1 1 d .
C22 C 1.0679(3) 0.79489(9) -0.06759(13) 0.0147(5) Uani 1 1 d .
C23 C 1.1836(3) 0.75227(9) -0.05725(13) 0.0158(5) Uani 1 1 d .
H23 H 1.2776 0.7484 -0.0914 0.019 Uiso 1 1 calc R
C24 C 1.1689(3) 0.71504(9) 0.00041(13) 0.0144(5) Uani 1 1 d .
C25 C 1.3003(3) 0.67074(9) 0.00491(13) 0.0151(5) Uani 1 1 d .
C26 C 1.2427(3) 0.61915(9) 0.00943(13) 0.0175(5) Uani 1 1 d .
C27 C 1.3592(3) 0.57698(9) 0.01232(14) 0.0212(5) Uani 1 1 d .
H27 H 1.3159 0.5422 0.0152 0.025 Uiso 1 1 calc R
C28 C 1.5404(4) 0.58779(9) 0.01089(14) 0.0219(5) Uani 1 1 d .
C29 C 1.6107(3) 0.63745(9) 0.00654(13) 0.0176(5) Uani 1 1 d .
H29 H 1.7371 0.6436 0.0056 0.021 Uiso 1 1 calc R
C30 C 1.4867(3) 0.67735(9) 0.00370(13) 0.0152(5) Uani 1 1 d .
C31 C 0.0617(4) 0.61005(11) 0.81500(16) 0.0281(6) Uani 1 1 d .
C32 C 0.0476(4) 0.55600(11) 0.82001(18) 0.0334(7) Uani 1 1 d .
H32 H -0.0684 0.5405 0.8227 0.040 Uiso 1 1 calc R
C33 C 0.1992(4) 0.52459(11) 0.82110(16) 0.0294(6) Uani 1 1 d .
H33 H 0.1856 0.4879 0.8254 0.035 Uiso 1 1 calc R
C34 C 0.3703(3) 0.54534(10) 0.81609(14) 0.0245(6) Uani 1 1 d .
C35 C 0.3836(4) 0.59963(10) 0.81072(14) 0.0250(6) Uani 1 1 d .
H35 H 0.4993 0.6151 0.8071 0.030 Uiso 1 1 calc R
C36 C 0.2330(4) 0.63094(10) 0.81053(14) 0.0232(5) Uani 1 1 d .
H36 H 0.2468 0.6677 0.8073 0.028 Uiso 1 1 calc R
C37 C -0.1031(4) 0.64453(13) 0.8134(2) 0.0456(8) Uani 1 1 d .
H37A H -0.0652 0.6811 0.8155 0.068 Uiso 1 1 calc R
H37B H -0.1727 0.6366 0.8579 0.068 Uiso 1 1 calc R
H37C H -0.1785 0.6383 0.7656 0.068 Uiso 1 1 calc R
C38 C 0.5355(4) 0.51150(12) 0.81732(17) 0.0337(7) Uani 1 1 d .
H38A H 0.5024 0.4755 0.8291 0.051 Uiso 1 1 calc R
H38B H 0.6257 0.5241 0.8570 0.051 Uiso 1 1 calc R
H38C H 0.5863 0.5127 0.7667 0.051 Uiso 1 1 calc R
F1 F 0.7046(2) 0.62679(5) 0.17155(8) 0.0250(3) Uani 1 1 d .
F2 F 0.5663(2) 0.59012(6) 0.42395(8) 0.0306(4) Uani 1 1 d .
F3 F 0.5786(2) 0.76327(5) 0.34182(8) 0.0228(3) Uani 1 1 d .
F4 F 0.6882(2) 0.92375(6) 0.11214(10) 0.0306(4) Uani 1 1 d .
F5 F 0.1000(2) 0.98966(6) 0.09822(10) 0.0382(4) Uani 1 1 d .
F6 F 0.18952(18) 0.81071(6) 0.12940(8) 0.0242(3) Uani 1 1 d .
F7 F 1.0692(2) 0.90521(6) -0.05723(8) 0.0315(4) Uani 1 1 d .
F8 F 1.1442(2) 0.92980(5) -0.31930(8) 0.0266(3) Uani 1 1 d .
F9 F 1.1171(2) 0.76082(5) -0.22182(8) 0.0253(3) Uani 1 1 d .
F10 F 1.06439(19) 0.60942(5) 0.00871(9) 0.0247(3) Uani 1 1 d .
F11 F 1.6586(2) 0.54755(6) 0.01474(10) 0.0336(4) Uani 1 1 d .
F12 F 1.55247(18) 0.72665(5) 0.00215(8) 0.0183(3) Uani 1 1 d .

loop_
_atom_site_aniso_label
_atom_site_aniso_U_11
_atom_site_aniso_U_22
_atom_site_aniso_U_33
_atom_site_aniso_U_23
_atom_site_aniso_U_13
_atom_site_aniso_U_12
Cu1 0.01559(15) 0.01355(15) 0.01433(15) 0.00212(11) 0.00598(11) 0.00283(11)
O1 0.0166(8) 0.0175(8) 0.0163(8) 0.0028(7) 0.0065(6) 0.0037(7)
O2 0.0204(9) 0.0155(8) 0.0179(9) 0.0018(7) 0.0081(7) 0.0026(7)
O3 0.0178(8) 0.0164(8) 0.0172(8) 0.0031(7) 0.0058(7) 0.0043(7)
O4 0.0216(9) 0.0163(8) 0.0165(9) 0.0039(7) 0.0082(7) 0.0045(7)
C1 0.0190(12) 0.0202(12) 0.0129(11) -0.0029(9) 0.0026(9) -0.0001(9)
C2 0.0253(13) 0.0123(12) 0.0210(13) 0.0001(10) 0.0019(10) 0.0008(10)
C3 0.0224(13) 0.0192(13) 0.0179(12) 0.0067(10) 0.0039(10) -0.0004(10)
C4 0.0201(12) 0.0204(12) 0.0130(11) 0.0001(9) 0.0054(9) -0.0001(10)
C5 0.0164(12) 0.0121(11) 0.0197(12) -0.0018(9) 0.0023(9) 0.0007(9)
C6 0.0114(11) 0.0177(12) 0.0144(11) 0.0005(9) 0.0014(9) 0.0013(9)
C7 0.0159(11) 0.0155(12) 0.0119(11) -0.0021(9) 0.0008(9) -0.0026(9)
C8 0.0146(11) 0.0185(12) 0.0155(12) -0.0003(9) 0.0040(9) 0.0019(9)
C9 0.0147(11) 0.0154(12) 0.0139(11) -0.0030(9) 0.0030(9) 0.0004(9)
C10 0.0202(12) 0.0183(12) 0.0116(11) 0.0007(9) 0.0041(9) 0.0044(10)
C11 0.0218(13) 0.0199(13) 0.0227(13) -0.0011(10) 0.0063(10) 0.0032(10)
C12 0.0347(16) 0.0162(13) 0.0276(15) 0.0000(11) 0.0085(12) 0.0062(11)
C13 0.0335(15) 0.0230(14) 0.0209(13) 0.0005(11) 0.0057(11) 0.0155(11)
C14 0.0212(13) 0.0299(15) 0.0195(13) 0.0004(11) 0.0035(10) 0.0072(11)
C15 0.0216(12) 0.0180(12) 0.0151(12) -0.0002(9) 0.0033(9) 0.0015(10)
C16 0.0247(13) 0.0190(12) 0.0124(11) -0.0023(9) 0.0038(9) 0.0030(10)
C17 0.0265(13) 0.0139(12) 0.0206(13) 0.0019(10) 0.0064(10) 0.0005(10)
C18 0.0190(12) 0.0194(12) 0.0144(12) 0.0063(9) 0.0039(9) -0.0001(10)
C19 0.0196(12) 0.0199(12) 0.0128(11) 0.0004(9) 0.0033(9) 0.0002(10)
C20 0.0180(12) 0.0102(11) 0.0186(12) -0.0011(9) 0.0009(9) -0.0005(9)
C21 0.0134(11) 0.0146(11) 0.0146(11) 0.0046(9) 0.0029(9) 0.0023(9)
C22 0.0160(11) 0.0153(12) 0.0131(11) 0.0003(9) 0.0025(9) -0.0009(9)
C23 0.0143(11) 0.0168(11) 0.0168(12) 0.0016(9) 0.0049(9) 0.0017(9)
C24 0.0147(11) 0.0141(11) 0.0147(11) -0.0017(9) 0.0020(9) 0.0009(9)
C25 0.0201(12) 0.0146(11) 0.0108(11) 0.0018(9) 0.0033(9) 0.0036(9)
C26 0.0205(12) 0.0167(12) 0.0156(12) 0.0015(9) 0.0038(9) 0.0019(9)
C27 0.0296(14) 0.0123(12) 0.0217(13) 0.0010(10) 0.0028(10) 0.0008(10)
C28 0.0289(14) 0.0163(12) 0.0205(13) -0.0006(10) 0.0017(11) 0.0119(10)
C29 0.0164(12) 0.0229(13) 0.0136(12) 0.0005(9) 0.0015(9) 0.0042(10)
C30 0.0230(12) 0.0115(11) 0.0113(11) 0.0008(9) 0.0021(9) 0.0013(9)
C31 0.0250(14) 0.0300(15) 0.0296(15) -0.0008(12) 0.0045(11) 0.0004(11)
C32 0.0232(14) 0.0311(16) 0.0462(18) -0.0049(13) 0.0055(13) -0.0080(12)
C33 0.0323(15) 0.0217(14) 0.0343(16) -0.0014(12) 0.0030(12) -0.0055(11)
C34 0.0252(14) 0.0304(14) 0.0177(13) -0.0028(11) 0.0004(10) 0.0011(11)
C35 0.0212(13) 0.0328(15) 0.0210(13) -0.0005(11) 0.0023(10) -0.0071(11)
C36 0.0290(14) 0.0225(13) 0.0180(13) -0.0005(10) 0.0018(10) -0.0030(11)
C37 0.0263(16) 0.0407(18) 0.071(2) -0.0010(17) 0.0096(16) 0.0031(14)
C38 0.0284(15) 0.0380(17) 0.0345(17) -0.0038(13) 0.0003(12) 0.0032(13)
F1 0.0426(9) 0.0188(7) 0.0143(7) -0.0032(6) 0.0084(6) 0.0017(6)
F2 0.0524(10) 0.0203(8) 0.0205(8) 0.0074(6) 0.0112(7) -0.0012(7)
F3 0.0364(9) 0.0145(7) 0.0186(7) -0.0012(6) 0.0096(6) 0.0026(6)
F4 0.0237(8) 0.0183(8) 0.0509(10) 0.0005(7) 0.0100(7) -0.0008(6)
F5 0.0393(10) 0.0295(9) 0.0467(11) 0.0055(8) 0.0088(8) 0.0232(8)
F6 0.0195(7) 0.0229(8) 0.0300(8) 0.0038(6) 0.0001(6) -0.0010(6)
F7 0.0620(11) 0.0183(8) 0.0153(8) -0.0016(6) 0.0113(7) 0.0065(7)
F8 0.0411(9) 0.0216(8) 0.0180(8) 0.0083(6) 0.0086(7) -0.0024(7)
F9 0.0444(9) 0.0132(7) 0.0186(8) -0.0008(6) 0.0039(7) 0.0015(6)
F10 0.0208(8) 0.0180(7) 0.0361(9) 0.0023(6) 0.0077(6) -0.0021(6)
F11 0.0317(9) 0.0175(8) 0.0510(11) -0.0010(7) -0.0001(8) 0.0139(7)
F12 0.0195(7) 0.0145(7) 0.0208(7) 0.0017(5) 0.0019(6) -0.0010(5)

loop_
_atom_type_symbol
_atom_type_description
_atom_type_scat_dispersion_real
_atom_type_scat_dispersion_imag
_atom_type_scat_source
C C 0.0033 0.0016 'International Tables Vol C Tables 4.2.6.8 and 6.1.1.4'
H H 0.0000 0.0000 'International Tables Vol C Tables 4.2.6.8 and 6.1.1.4'
O O 0.0106 0.0060 'International Tables Vol C Tables 4.2.6.8 and 6.1.1.4'
F F 0.0171 0.0103 'International Tables Vol C Tables 4.2.6.8 and 6.1.1.4'
Cu Cu 0.3201 1.2651 'International Tables Vol C Tables 4.2.6.8 and 6.1.1.4'

loop_
_geom_angle_atom_site_label_1
_geom_angle_atom_site_label_2
_geom_angle_atom_site_label_3
_geom_angle
O2 Cu1 O4 179.44(7)
O2 Cu1 O1 93.24(7)
O4 Cu1 O1 86.21(7)
O2 Cu1 O3 86.75(7)
O4 Cu1 O3 93.80(7)
O1 Cu1 O3 178.01(7)
C7 O1 Cu1 125.76(15)
C9 O2 Cu1 125.65(15)
C22 O3 Cu1 125.54(15)
C24 O4 Cu1 124.98(15)
F1 C1 C2 116.8(2)
F1 C1 C6 119.1(2)
C2 C1 C6 124.1(2)
C1 C2 C3 116.9(2)
C1 C2 H2 121.5
C3 C2 H2 121.5
F2 C3 C4 118.5(2)
F2 C3 C2 118.4(2)
C4 C3 C2 123.1(2)
C3 C4 C5 117.0(2)
C3 C4 H4 121.5
C5 C4 H4 121.5
F3 C5 C4 117.4(2)
F3 C5 C6 118.1(2)
C4 C5 C6 124.5(2)
C5 C6 C1 114.4(2)
C5 C6 C7 123.3(2)
C1 C6 C7 122.3(2)
O1 C7 C8 125.7(2)
O1 C7 C6 115.1(2)
C8 C7 C6 119.2(2)
C9 C8 C7 122.8(2)
C9 C8 H8 118.6
C7 C8 H8 118.6
O2 C9 C8 125.8(2)
O2 C9 C10 114.3(2)
C8 C9 C10 119.8(2)
C11 C10 C15 114.2(2)
C11 C10 C9 122.2(2)
C15 C10 C9 123.6(2)
F4 C11 C12 117.3(2)
F4 C11 C10 118.6(2)
C12 C11 C10 124.0(2)
C13 C12 C11 117.4(2)
C13 C12 H12 121.3
C11 C12 H12 121.3
F5 C13 C12 118.3(2)
F5 C13 C14 118.4(2)
C12 C13 C14 123.3(2)
C15 C14 C13 116.0(2)
C15 C14 H14 122.0
C13 C14 H14 122.0
F6 C15 C14 116.6(2)
F6 C15 C10 118.3(2)
C14 C15 C10 125.1(2)
F7 C16 C17 117.4(2)
F7 C16 C21 118.7(2)
C17 C16 C21 123.9(2)
C18 C17 C16 116.9(2)
C18 C17 H17 121.6
C16 C17 H17 121.6
F8 C18 C17 118.1(2)
F8 C18 C19 118.3(2)
C17 C18 C19 123.6(2)
C18 C19 C20 116.6(2)
C18 C19 H19 121.7
C20 C19 H19 121.7
F9 C20 C19 117.2(2)
F9 C20 C21 118.5(2)
C19 C20 C21 124.3(2)
C20 C21 C16 114.8(2)
C20 C21 C22 123.2(2)
C16 C21 C22 122.0(2)
O3 C22 C23 125.4(2)
O3 C22 C21 116.1(2)
C23 C22 C21 118.5(2)
C24 C23 C22 123.6(2)
C24 C23 H23 118.2
C22 C23 H23 118.2
O4 C24 C23 126.3(2)
O4 C24 C25 115.3(2)
C23 C24 C25 118.4(2)
C30 C25 C26 115.1(2)
C30 C25 C24 123.3(2)
C26 C25 C24 121.6(2)
F10 C26 C27 117.7(2)
F10 C26 C25 118.7(2)
C27 C26 C25 123.6(2)
C28 C27 C26 116.7(2)
C28 C27 H27 121.7
C26 C27 H27 121.7
F11 C28 C27 118.4(2)
F11 C28 C29 117.5(2)
C27 C28 C29 124.1(2)
C30 C29 C28 115.9(2)
C30 C29 H29 122.1
C28 C29 H29 122.1
F12 C30 C29 117.1(2)
F12 C30 C25 118.1(2)
C29 C30 C25 124.7(2)
C36 C31 C32 117.5(3)
C36 C31 C37 121.0(3)
C32 C31 C37 121.5(3)
C33 C32 C31 121.1(3)
C33 C32 H32 119.4
C31 C32 H32 119.4
C32 C33 C34 121.4(3)
C32 C33 H33 119.3
C34 C33 H33 119.3
C33 C34 C35 117.1(2)
C33 C34 C38 121.7(2)
C35 C34 C38 121.1(2)
C36 C35 C34 121.4(2)
C36 C35 H35 119.3
C34 C35 H35 119.3
C35 C36 C31 121.3(2)
C35 C36 H36 119.3
C31 C36 H36 119.3
C31 C37 H37A 109.5
C31 C37 H37B 109.5
H37A C37 H37B 109.5
C31 C37 H37C 109.5
H37A C37 H37C 109.5
H37B C37 H37C 109.5
C34 C38 H38A 109.5
C34 C38 H38B 109.5
H38A C38 H38B 109.5
C34 C38 H38C 109.5
H38A C38 H38C 109.5
H38B C38 H38C 109.5

loop_
_geom_bond_atom_site_label_1
_geom_bond_atom_site_label_2
_geom_bond_distance
Cu1 O2 1.9046(16)
Cu1 O4 1.9086(16)
Cu1 O1 1.9129(16)
Cu1 O3 1.9208(16)
O1 C7 1.275(3)
O2 C9 1.277(3)
O3 C22 1.277(3)
O4 C24 1.276(3)
C1 F1 1.346(3)
C1 C2 1.376(3)
C1 C6 1.400(3)
C2 C3 1.378(3)
C2 H2 0.9500
C3 F2 1.349(3)
C3 C4 1.372(3)
C4 C5 1.375(3)
C4 H4 0.9500
C5 F3 1.354(3)
C5 C6 1.391(3)
C6 C7 1.501(3)
C7 C8 1.400(3)
C8 C9 1.396(3)
C8 H8 0.9500
C9 C10 1.496(3)
C10 C11 1.392(3)
C10 C15 1.398(3)
C11 F4 1.350(3)
C11 C12 1.375(3)
C12 C13 1.374(4)
C12 H12 0.9500
C13 F5 1.345(3)
C13 C14 1.378(4)
C14 C15 1.377(3)
C14 H14 0.9500
C15 F6 1.360(3)
C16 F7 1.343(3)
C16 C17 1.378(3)
C16 C21 1.393(3)
C17 C18 1.372(3)
C17 H17 0.9500
C18 F8 1.352(3)
C18 C19 1.373(3)
C19 C20 1.376(3)
C19 H19 0.9500
C20 F9 1.349(3)
C20 C21 1.393(3)
C21 C22 1.504(3)
C22 C23 1.393(3)
C23 C24 1.393(3)
C23 H23 0.9500
C24 C25 1.495(3)
C25 C30 1.391(3)
C25 C26 1.395(3)
C26 F10 1.343(3)
C26 C27 1.382(3)
C27 C28 1.371(4)
C27 H27 0.9500
C28 F11 1.352(3)
C28 C29 1.381(3)
C29 C30 1.374(3)
C29 H29 0.9500
C30 F12 1.357(3)
C31 C36 1.384(4)
C31 C32 1.394(4)
C31 C37 1.505(4)
C32 C33 1.381(4)
C32 H32 0.9500
C33 C34 1.383(4)
C33 H33 0.9500
C34 C35 1.400(4)
C34 C38 1.498(4)
C35 C36 1.374(4)
C35 H35 0.9500
C36 H36 0.9500
C37 H37A 0.9800
C37 H37B 0.9800
C37 H37C 0.9800
C38 H38A 0.9800
C38 H38B 0.9800
C38 H38C 0.9800

loop_
_geom_torsion_atom_site_label_1
_geom_torsion_atom_site_label_2
_geom_torsion_atom_site_label_3
_geom_torsion_atom_site_label_4
_geom_torsion
O2 Cu1 O1 C7 8.37(19)
O4 Cu1 O1 C7 -171.73(19)
O3 Cu1 O1 C7 -81(2)
O4 Cu1 O2 C9 -21(8)
O1 Cu1 O2 C9 -11.08(19)
O3 Cu1 O2 C9 166.93(19)
O2 Cu1 O3 C22 176.97(19)
O4 Cu1 O3 C22 -2.95(19)
O1 Cu1 O3 C22 -93.3(19)
O2 Cu1 O4 C24 -166(28)
O1 Cu1 O4 C24 -175.28(19)
O3 Cu1 O4 C24 6.71(19)
F1 C1 C2 C3 -179.2(2)
C6 C1 C2 C3 -0.6(4)
C1 C2 C3 F2 179.7(2)
C1 C2 C3 C4 -0.7(4)
F2 C3 C4 C5 -179.2(2)
C2 C3 C4 C5 1.2(4)
C3 C4 C5 F3 -178.8(2)
C3 C4 C5 C6 -0.5(4)
F3 C5 C6 C1 177.7(2)
C4 C5 C6 C1 -0.6(3)
F3 C5 C6 C7 -0.1(3)
C4 C5 C6 C7 -178.4(2)
F1 C1 C6 C5 179.8(2)
C2 C1 C6 C5 1.2(4)
F1 C1 C6 C7 -2.4(3)
C2 C1 C6 C7 179.0(2)
Cu1 O1 C7 C8 -2.2(3)
Cu1 O1 C7 C6 177.09(14)
C5 C6 C7 O1 136.7(2)
C1 C6 C7 O1 -41.0(3)
C5 C6 C7 C8 -44.0(3)
C1 C6 C7 C8 138.4(2)
O1 C7 C8 C9 -5.0(4)
C6 C7 C8 C9 175.7(2)
Cu1 O2 C9 C8 7.9(3)
Cu1 O2 C9 C10 -174.02(14)
C7 C8 C9 O2 2.0(4)
C7 C8 C9 C10 -176.0(2)
O2 C9 C10 C11 -39.7(3)
C8 C9 C10 C11 138.5(2)
O2 C9 C10 C15 139.3(2)
C8 C9 C10 C15 -42.4(3)
C15 C10 C11 F4 176.6(2)
C9 C10 C11 F4 -4.3(4)
C15 C10 C11 C12 -0.8(4)
C9 C10 C11 C12 178.3(2)
F4 C11 C12 C13 -177.0(2)
C10 C11 C12 C13 0.4(4)
C11 C12 C13 F5 -179.8(2)
C11 C12 C13 C14 -0.3(4)
F5 C13 C14 C15 -179.8(2)
C12 C13 C14 C15 0.7(4)
C13 C14 C15 F6 -179.9(2)
C13 C14 C15 C10 -1.2(4)
C11 C10 C15 F6 179.9(2)
C9 C10 C15 F6 0.8(3)
C11 C10 C15 C14 1.2(4)
C9 C10 C15 C14 -177.9(2)
F7 C16 C17 C18 179.5(2)
C21 C16 C17 C18 1.5(4)
C16 C17 C18 F8 178.1(2)
C16 C17 C18 C19 -0.9(4)
F8 C18 C19 C20 -179.3(2)
C17 C18 C19 C20 -0.3(4)
C18 C19 C20 F9 -179.9(2)
C18 C19 C20 C21 1.0(4)
F9 C20 C21 C16 -179.6(2)
C19 C20 C21 C16 -0.4(3)
F9 C20 C21 C22 -0.3(3)
C19 C20 C21 C22 178.8(2)
F7 C16 C21 C20 -178.8(2)
C17 C16 C21 C20 -0.8(4)
F7 C16 C21 C22 1.9(3)
C17 C16 C21 C22 179.9(2)
Cu1 O3 C22 C23 -1.3(3)
Cu1 O3 C22 C21 178.66(14)
C20 C21 C22 O3 -134.5(2)
C16 C21 C22 O3 44.7(3)
C20 C21 C22 C23 45.5(3)
C16 C21 C22 C23 -135.3(2)
O3 C22 C23 C24 3.7(4)
C21 C22 C23 C24 -176.3(2)
Cu1 O4 C24 C23 -6.6(3)
Cu1 O4 C24 C25 174.72(15)
C22 C23 C24 O4 0.7(4)
C22 C23 C24 C25 179.3(2)
O4 C24 C25 C30 -132.3(2)
C23 C24 C25 C30 49.0(3)
O4 C24 C25 C26 48.8(3)
C23 C24 C25 C26 -130.0(2)
C30 C25 C26 F10 -178.19(19)
C24 C25 C26 F10 0.8(3)
C30 C25 C26 C27 -0.2(3)
C24 C25 C26 C27 178.8(2)
F10 C26 C27 C28 178.3(2)
C25 C26 C27 C28 0.3(4)
C26 C27 C28 F11 179.1(2)
C26 C27 C28 C29 -0.2(4)
F11 C28 C29 C30 -179.2(2)
C27 C28 C29 C30 0.1(4)
C28 C29 C30 F12 177.7(2)
C28 C29 C30 C25 0.0(4)
C26 C25 C30 F12 -177.67(19)
C24 C25 C30 F12 3.3(3)
C26 C25 C30 C29 0.1(3)
C24 C25 C30 C29 -179.0(2)
C36 C31 C32 C33 0.5(4)
C37 C31 C32 C33 179.7(3)
C31 C32 C33 C34 -1.0(4)
C32 C33 C34 C35 0.7(4)
C32 C33 C34 C38 179.9(3)
C33 C34 C35 C36 0.1(4)
C38 C34 C35 C36 -179.2(2)
C34 C35 C36 C31 -0.5(4)
C32 C31 C36 C35 0.2(4)
C37 C31 C36 C35 -178.9(3)
